data_4509613
loop_
_publ_author_name
'Zhou, Xin-Hui'
'Du, Xiao-Di'
'Li, Gao-Nan'
'Zuo, Jing-Lin'
'You, Xiao-Zeng'

_publ_section_title
;
 Coordination Polymers Assembled from 3,5-Pyrazoledicarboxylic Acid and
 Bis(triazolyl) Ligands: Chiral andMeso-Structures Induced by Ligand
 Flexibility and a Six-Connected Self-Catenated Network
;
_journal_issue 10
_journal_name_full 'Crystal Growth &amp; Design'
_journal_page_first 4487
_journal_paper_doi 10.1021/cg900509r
_journal_volume 9
_journal_year 2009
_chemical_formula_sum 'C40 H58 N22 Ni3 O12'
_chemical_formula_weight 1215.21
_chemical_name_systematic
; 
 ? 
;
_space_group_IT_number 14
_symmetry_cell_setting monoclinic
_symmetry_space_group_name_Hall '-P 2ybc'
_symmetry_space_group_name_H-M 'P 1 21/c 1'
_atom_sites_solution_hydrogens geom
_atom_sites_solution_primary direct
_atom_sites_solution_secondary difmap
_audit_creation_method SHELXL-97
_cell_angle_alpha 90.00
_cell_angle_beta 116.857(8)
_cell_angle_gamma 90.00
_cell_formula_units_Z 2
_cell_length_a 13.949(2)
_cell_length_b 10.1892(15)
_cell_length_c 20.222(2)
_cell_measurement_reflns_used 6110
_cell_measurement_temperature 291(2)
_cell_measurement_theta_max 28.2
_cell_measurement_theta_min 2.2
_cell_volume 2564.1(6)
_computing_cell_refinement SMART
_computing_data_collection 'SMART (Bruker, 2000)'
_computing_data_reduction 'SAINT (Bruker, 2000)'
_computing_molecular_graphics SHELXTL
_computing_publication_material SHELXTL
_computing_structure_refinement SHELXTL
_computing_structure_solution 'SHELXTL (Bruker, 2000)'
_diffrn_ambient_temperature 291(2)
_diffrn_measured_fraction_theta_full 0.998
_diffrn_measured_fraction_theta_max 0.998
_diffrn_measurement_device_type 'Bruker Smart Apex CCD'
_diffrn_measurement_method 'phi and omega scans'
_diffrn_radiation_monochromator graphite
_diffrn_radiation_source 'fine-focus sealed tube'
_diffrn_radiation_type MoK\a
_diffrn_radiation_wavelength 0.71073
_diffrn_reflns_av_R_equivalents 0.0379
_diffrn_reflns_av_sigmaI/netI 0.0458
_diffrn_reflns_limit_h_max 17
_diffrn_reflns_limit_h_min -12
_diffrn_reflns_limit_k_max 12
_diffrn_reflns_limit_k_min -12
_diffrn_reflns_limit_l_max 24
_diffrn_reflns_limit_l_min -24
_diffrn_reflns_number 13497
_diffrn_reflns_theta_full 26.00
_diffrn_reflns_theta_max 26.00
_diffrn_reflns_theta_min 1.64
_exptl_absorpt_coefficient_mu 1.172
_exptl_absorpt_correction_T_max 0.8918
_exptl_absorpt_correction_T_min 0.8346
_exptl_absorpt_correction_type multi-scan
_exptl_absorpt_process_details 'SADABS; Bruker, 2000'
_exptl_crystal_colour blue
_exptl_crystal_density_diffrn 1.574
_exptl_crystal_density_method 'not measured'
_exptl_crystal_description block
_exptl_crystal_F_000 1264
_exptl_crystal_size_max 0.16
_exptl_crystal_size_mid 0.12
_exptl_crystal_size_min 0.10
_refine_diff_density_max 0.260
_refine_diff_density_min -0.692
_refine_diff_density_rms 0.067
_refine_ls_extinction_method none
_refine_ls_goodness_of_fit_ref 1.073
_refine_ls_hydrogen_treatment constr
_refine_ls_matrix_type full
_refine_ls_number_parameters 349
_refine_ls_number_reflns 5039
_refine_ls_number_restraints 0
_refine_ls_restrained_S_all 1.073
_refine_ls_R_factor_all 0.0715
_refine_ls_R_factor_gt 0.0536
_refine_ls_shift/su_max 0.000
_refine_ls_shift/su_mean 0.000
_refine_ls_structure_factor_coef Fsqd
_refine_ls_weighting_details 'calc w=1/[\s^2^(Fo^2^)+(0.0500P)^2^+1.9900P] where P=(Fo^2^+2Fc^2^)/3'
_refine_ls_weighting_scheme calc
_refine_ls_wR_factor_gt 0.1052
_refine_ls_wR_factor_ref 0.1105
_reflns_number_gt 4172
_reflns_number_total 5039
_reflns_threshold_expression >2sigma(I)
_cod_data_source_file cg900509rsup1.cif
_cod_data_source_block 5
_cod_original_sg_symbol_H-M P2(1)/c
_cod_database_code 4509613

loop_
_symmetry_equiv_pos_as_xyz
'x, y, z'
'-x, y+1/2, -z+1/2'
'-x, -y, -z'
'x, -y-1/2, z-1/2'

loop_
_atom_site_label
_atom_site_type_symbol
_atom_site_fract_x
_atom_site_fract_y
_atom_site_fract_z
_atom_site_U_iso_or_equiv
_atom_site_adp_type
_atom_site_occupancy
_atom_site_symmetry_multiplicity
_atom_site_calc_flag
_atom_site_refinement_flags
C1 C 0.5854(3) 0.5317(3) 0.16072(17) 0.0301(7) Uani 1 1 d .
C2 C 0.5783(3) 0.6267(3) 0.10211(18) 0.0299(7) Uani 1 1 d .
C3 C 0.6097(3) 0.6166(3) 0.04727(18) 0.0285(7) Uani 1 1 d .
H3 H 0.6414 0.5456 0.0358 0.034 Uiso 1 1 calc R
C4 C 0.5828(3) 0.7380(3) 0.0132(2) 0.0318(7) Uani 1 1 d .
C5 C 0.5903(3) 0.7969(3) -0.05198(19) 0.0322(8) Uani 1 1 d .
C6 C 0.2474(3) 0.7520(3) 0.0588(2) 0.0378(8) Uani 1 1 d .
H6 H 0.2435 0.8431 0.0561 0.045 Uiso 1 1 calc R
C7 C 0.3065(3) 0.5666(3) 0.09365(19) 0.0330(8) Uani 1 1 d .
H7 H 0.3492 0.4959 0.1193 0.040 Uiso 1 1 calc R
C8 C 0.1446(3) 0.4407(3) 0.00615(19) 0.0346(8) Uani 1 1 d .
H8A H 0.0855 0.4403 0.0190 0.041 Uiso 1 1 calc R
H8B H 0.1880 0.3634 0.0281 0.041 Uiso 1 1 calc R
C9 C 0.1000(3) 0.4327(4) -0.0767(2) 0.0394(9) Uani 1 1 d .
H9A H 0.0630 0.5142 -0.0980 0.047 Uiso 1 1 calc R
H9B H 0.1594 0.4246 -0.0890 0.047 Uiso 1 1 calc R
C10 C 0.0238(3) 0.3208(4) -0.1116(2) 0.0460(10) Uani 1 1 d .
H10A H -0.0356 0.3282 -0.0992 0.055 Uiso 1 1 calc R
H10B H 0.0607 0.2389 -0.0909 0.055 Uiso 1 1 calc R
C11 C -0.0208(3) 0.3170(4) -0.1963(2) 0.0433(9) Uani 1 1 d .
H11A H -0.0520 0.4017 -0.2164 0.052 Uiso 1 1 calc R
H11B H 0.0382 0.3021 -0.2085 0.052 Uiso 1 1 calc R
C12 C -0.1035(3) 0.2132(4) -0.2323(2) 0.0384(9) Uani 1 1 d .
H12A H -0.1642 0.2318 -0.2225 0.046 Uiso 1 1 calc R
H12B H -0.0735 0.1297 -0.2093 0.046 Uiso 1 1 calc R
C13 C -0.1441(3) 0.2001(4) -0.3147(2) 0.0352(8) Uani 1 1 d .
H13A H -0.0832 0.1876 -0.3250 0.042 Uiso 1 1 calc R
H13B H -0.1887 0.1223 -0.3316 0.042 Uiso 1 1 calc R
C14 C -0.3131(3) 0.3205(3) -0.39505(17) 0.0301(7) Uani 1 1 d .
H14 H -0.3603 0.2542 -0.3972 0.036 Uiso 1 1 calc R
C15 C -0.2460(3) 0.4944(4) -0.40669(18) 0.0326(8) Uani 1 1 d .
H15 H -0.2397 0.5795 -0.4208 0.039 Uiso 1 1 calc R
C16 C 0.7226(3) 0.7267(4) 0.3031(2) 0.0360(8) Uani 1 1 d .
H16 H 0.7084 0.6430 0.3149 0.043 Uiso 1 1 calc R
C17 C 0.7030(3) 0.9401(4) 0.25090(19) 0.0353(8) Uani 1 1 d .
H17 H 0.6774 1.0179 0.2247 0.042 Uiso 1 1 calc R
C18 C 0.9129(3) 0.7124(4) 0.3741(2) 0.0388(8) Uani 1 1 d .
H18A H 0.9619 0.7767 0.4078 0.047 Uiso 1 1 calc R
H18B H 0.9454 0.6771 0.3445 0.047 Uiso 1 1 calc R
C19 C 0.8977(3) 0.6049(3) 0.41774(19) 0.0347(8) Uani 1 1 d .
H19A H 0.8582 0.5338 0.3848 0.042 Uiso 1 1 calc R
H19B H 0.8557 0.6367 0.4418 0.042 Uiso 1 1 calc R
C20 C 1.0047(3) 0.5542(4) 0.4758(2) 0.0396(9) Uani 1 1 d .
H20A H 1.0447 0.6267 0.5073 0.047 Uiso 1 1 calc R
H20B H 1.0456 0.5214 0.4512 0.047 Uiso 1 1 calc R
N1 N 0.5361(2) 0.7456(3) 0.10239(16) 0.0320(6) Uani 1 1 d .
N2 N 0.5374(2) 0.8141(3) 0.04639(15) 0.0303(6) Uani 1 1 d .
N3 N 0.3347(2) 0.6881(3) 0.10855(15) 0.0324(6) Uani 1 1 d .
N4 N 0.1680(2) 0.6765(3) 0.01418(15) 0.0311(6) Uani 1 1 d .
N5 N 0.2085(2) 0.5550(3) 0.03692(16) 0.0382(7) Uani 1 1 d .
N6 N -0.2069(2) 0.3146(3) -0.35758(15) 0.0318(6) Uani 1 1 d .
N7 N -0.1621(2) 0.4242(3) -0.36365(15) 0.0345(7) Uani 1 1 d .
N8 N -0.3416(2) 0.4356(3) -0.42901(16) 0.0339(7) Uani 1 1 d .
N9 N 0.6441(2) 0.8187(3) 0.25604(16) 0.0342(7) Uani 1 1 d .
N10 N 0.8086(2) 0.8988(3) 0.29819(16) 0.0376(8) Uani 1 1 d .
N11 N 0.8122(2) 0.7771(3) 0.32545(16) 0.0302(6) Uani 1 1 d .
Ni1 Ni 0.48421(3) 0.76114(4) 0.18209(2) 0.02870(13) Uani 1 1 d .
Ni2 Ni 0.5000 1.0000 0.0000 0.02087(14) Uani 1 2 d S
O1 O 0.6311(2) 0.4259(2) 0.16871(14) 0.0389(6) Uani 1 1 d .
O2 O 0.53843(19) 0.5695(2) 0.20049(13) 0.0342(6) Uani 1 1 d .
O3 O 0.55528(19) 0.9131(2) -0.06816(12) 0.0311(5) Uani 1 1 d .
O4 O 0.62779(19) 0.7304(2) -0.08642(13) 0.0327(5) Uani 1 1 d .
O5 O 0.4497(2) 0.7407(2) 0.27207(13) 0.0403(6) Uani 1 1 d .
H5A H 0.4663 0.8120 0.2966 0.048 Uiso 1 1 d R
H5C H 0.4895 0.6806 0.3002 0.048 Uiso 1 1 d R
O6 O 0.42555(18) 0.9426(2) 0.17057(11) 0.0258(5) Uani 1 1 d .
H6A H 0.4074 0.9951 0.1956 0.031 Uiso 1 1 d R
H6B H 0.4299 0.9866 0.1363 0.031 Uiso 1 1 d R

loop_
_atom_site_aniso_label
_atom_site_aniso_U_11
_atom_site_aniso_U_22
_atom_site_aniso_U_33
_atom_site_aniso_U_23
_atom_site_aniso_U_13
_atom_site_aniso_U_12
C1 0.0275(17) 0.0279(17) 0.0221(15) -0.0006(13) -0.0001(13) 0.0002(14)
C2 0.0356(19) 0.0240(16) 0.0284(17) 0.0027(13) 0.0129(15) 0.0063(14)
C3 0.0268(17) 0.0305(17) 0.0290(16) 0.0018(14) 0.0134(14) 0.0049(13)
C4 0.0353(18) 0.0231(16) 0.0375(19) 0.0058(14) 0.0169(16) 0.0039(14)
C5 0.0372(19) 0.0274(17) 0.0344(18) 0.0065(14) 0.0183(16) 0.0113(15)
C6 0.045(2) 0.0256(18) 0.039(2) -0.0035(15) 0.0151(18) 0.0054(16)
C7 0.0245(16) 0.0310(18) 0.0317(17) 0.0096(15) 0.0023(14) 0.0013(14)
C8 0.0344(19) 0.0272(17) 0.0329(18) -0.0054(15) 0.0071(15) 0.0033(15)
C9 0.043(2) 0.0334(19) 0.0361(19) -0.0057(16) 0.0130(17) -0.0074(17)
C10 0.041(2) 0.038(2) 0.049(2) -0.0089(18) 0.0108(19) -0.0061(18)
C11 0.036(2) 0.043(2) 0.042(2) -0.0034(18) 0.0100(17) 0.0042(17)
C12 0.0289(18) 0.0353(19) 0.046(2) 0.0085(17) 0.0123(17) -0.0064(15)
C13 0.0268(17) 0.0343(19) 0.0389(19) 0.0044(16) 0.0100(16) 0.0035(15)
C14 0.0345(19) 0.0277(17) 0.0259(16) -0.0081(13) 0.0117(15) -0.0112(14)
C15 0.0386(19) 0.0371(19) 0.0258(16) 0.0008(15) 0.0178(15) -0.0136(16)
C16 0.0325(19) 0.0307(18) 0.0358(18) -0.0013(15) 0.0074(16) -0.0100(15)
C17 0.0375(19) 0.0373(19) 0.0272(17) -0.0128(15) 0.0111(15) -0.0131(16)
C18 0.0319(19) 0.041(2) 0.044(2) 0.0048(17) 0.0172(17) -0.0065(16)
C19 0.0298(18) 0.0339(19) 0.0297(17) 0.0014(15) 0.0040(15) 0.0042(15)
C20 0.0256(18) 0.039(2) 0.044(2) 0.0094(17) 0.0069(16) -0.0029(15)
N1 0.0329(15) 0.0297(15) 0.0324(15) 0.0099(12) 0.0137(13) 0.0132(12)
N2 0.0302(15) 0.0304(15) 0.0276(14) 0.0093(12) 0.0108(12) 0.0096(12)
N3 0.0339(16) 0.0265(15) 0.0307(15) 0.0001(12) 0.0093(13) -0.0005(12)
N4 0.0330(16) 0.0299(15) 0.0313(14) 0.0023(12) 0.0154(13) 0.0094(12)
N5 0.0358(16) 0.0310(16) 0.0317(15) -0.0009(13) 0.0010(13) 0.0062(13)
N6 0.0231(14) 0.0340(16) 0.0316(14) -0.0021(12) 0.0064(12) -0.0125(12)
N7 0.0416(17) 0.0318(16) 0.0281(14) 0.0016(12) 0.0140(14) -0.0154(14)
N8 0.0350(16) 0.0295(15) 0.0305(15) 0.0043(12) 0.0089(13) -0.0109(13)
N9 0.0347(16) 0.0338(16) 0.0317(15) -0.0019(12) 0.0128(13) 0.0002(13)
N10 0.0392(17) 0.0296(15) 0.0340(15) 0.0111(12) 0.0077(14) -0.0202(13)
N11 0.0245(14) 0.0285(15) 0.0331(15) 0.0088(12) 0.0091(12) -0.0059(12)
Ni1 0.0266(2) 0.0268(2) 0.0273(2) 0.00189(17) 0.00746(18) 0.00324(18)
Ni2 0.0240(3) 0.0235(3) 0.0159(2) 0.0057(2) 0.0097(2) 0.0074(2)
O1 0.0408(14) 0.0354(14) 0.0366(13) 0.0119(11) 0.0142(12) 0.0153(12)
O2 0.0325(13) 0.0275(12) 0.0340(12) 0.0032(10) 0.0075(11) 0.0060(10)
O3 0.0393(13) 0.0297(12) 0.0281(12) 0.0085(10) 0.0187(11) 0.0165(11)
O4 0.0329(13) 0.0281(12) 0.0330(12) 0.0044(10) 0.0111(11) 0.0140(10)
O5 0.0556(17) 0.0311(13) 0.0324(13) 0.0059(10) 0.0181(13) 0.0075(12)
O6 0.0378(13) 0.0270(11) 0.0197(10) 0.0010(9) 0.0192(10) 0.0086(10)

loop_
_atom_type_symbol
_atom_type_description
_atom_type_scat_dispersion_real
_atom_type_scat_dispersion_imag
_atom_type_scat_source
C C 0.0033 0.0016 'International Tables Vol C Tables 4.2.6.8 and 6.1.1.4'
N N 0.0061 0.0033 'International Tables Vol C Tables 4.2.6.8 and 6.1.1.4'
Ni Ni 0.3393 1.1124 'International Tables Vol C Tables 4.2.6.8 and 6.1.1.4'
O O 0.0106 0.0060 'International Tables Vol C Tables 4.2.6.8 and 6.1.1.4'
H H 0.0000 0.0000 'International Tables Vol C Tables 4.2.6.8 and 6.1.1.4'

loop_
_geom_angle_atom_site_label_1
_geom_angle_atom_site_label_2
_geom_angle_atom_site_label_3
_geom_angle
_geom_angle_site_symmetry_1
_geom_angle_site_symmetry_3
O1 C1 O2 123.7(3) . .
O1 C1 C2 121.1(3) . .
O2 C1 C2 115.2(3) . .
N1 C2 C3 111.8(3) . .
N1 C2 C1 116.7(3) . .
C3 C2 C1 131.5(3) . .
C2 C3 C4 102.8(3) . .
C2 C3 H3 128.6 . .
C4 C3 H3 128.6 . .
N2 C4 C3 110.3(3) . .
N2 C4 C5 116.2(3) . .
C3 C4 C5 133.4(3) . .
O4 C5 O3 125.1(3) . .
O4 C5 C4 119.3(3) . .
O3 C5 C4 115.5(3) . .
N4 C6 N3 115.3(3) . .
N4 C6 H6 122.4 . .
N3 C6 H6 122.4 . .
N3 C7 N5 111.8(3) . .
N3 C7 H7 124.1 . .
N5 C7 H7 124.1 . .
N5 C8 C9 113.1(3) . .
N5 C8 H8A 109.0 . .
C9 C8 H8A 109.0 . .
N5 C8 H8B 109.0 . .
C9 C8 H8B 109.0 . .
H8A C8 H8B 107.8 . .
C10 C9 C8 114.5(3) . .
C10 C9 H9A 108.6 . .
C8 C9 H9A 108.6 . .
C10 C9 H9B 108.6 . .
C8 C9 H9B 108.6 . .
H9A C9 H9B 107.6 . .
C9 C10 C11 112.8(3) . .
C9 C10 H10A 109.0 . .
C11 C10 H10A 109.0 . .
C9 C10 H10B 109.0 . .
C11 C10 H10B 109.0 . .
H10A C10 H10B 107.8 . .
C12 C11 C10 113.3(3) . .
C12 C11 H11A 108.9 . .
C10 C11 H11A 108.9 . .
C12 C11 H11B 108.9 . .
C10 C11 H11B 108.9 . .
H11A C11 H11B 107.7 . .
C11 C12 C13 115.1(3) . .
C11 C12 H12A 108.5 . .
C13 C12 H12A 108.5 . .
C11 C12 H12B 108.5 . .
C13 C12 H12B 108.5 . .
H12A C12 H12B 107.5 . .
N6 C13 C12 113.9(3) . .
N6 C13 H13A 108.8 . .
C12 C13 H13A 108.8 . .
N6 C13 H13B 108.8 . .
C12 C13 H13B 108.8 . .
H13A C13 H13B 107.7 . .
N8 C14 N6 109.4(3) . .
N8 C14 H14 125.3 . .
N6 C14 H14 125.3 . .
N7 C15 N8 115.7(3) . .
N7 C15 H15 122.1 . .
N8 C15 H15 122.1 . .
N11 C16 N9 108.4(3) . .
N11 C16 H16 125.8 . .
N9 C16 H16 125.8 . .
N10 C17 N9 98.2(3) . .
N10 C17 H17 130.9 . .
N9 C17 H17 130.9 . .
N11 C18 C19 112.5(3) . .
N11 C18 H18A 109.1 . .
C19 C18 H18A 109.1 . .
N11 C18 H18B 109.1 . .
C19 C18 H18B 109.1 . .
H18A C18 H18B 107.8 . .
C18 C19 C20 111.0(3) . .
C18 C19 H19A 109.4 . .
C20 C19 H19A 109.4 . .
C18 C19 H19B 109.4 . .
C20 C19 H19B 109.4 . .
H19A C19 H19B 108.0 . .
C19 C20 C20 113.9(4) . 3_766
C19 C20 H20A 108.8 . .
C20 C20 H20A 108.8 3_766 .
C19 C20 H20B 108.8 . .
C20 C20 H20B 108.8 3_766 .
H20A C20 H20B 107.7 . .
N2 N1 C2 107.0(3) . .
N2 N1 Ni1 140.4(2) . .
C2 N1 Ni1 112.5(2) . .
N1 N2 C4 108.0(3) . .
N1 N2 Ni2 139.7(2) . .
C4 N2 Ni2 112.1(2) . .
C7 N3 C6 102.2(3) . .
C7 N3 Ni1 127.7(2) . .
C6 N3 Ni1 129.7(2) . .
C6 N4 N5 102.1(3) . .
C7 N5 N4 108.6(3) . .
C7 N5 C8 130.0(3) . .
N4 N5 C8 121.1(3) . .
N7 N6 C14 111.4(3) . .
N7 N6 C13 123.0(3) . .
C14 N6 C13 125.6(3) . .
C15 N7 N6 101.9(3) . .
C14 N8 C15 101.6(3) . .
C14 N8 Ni2 126.9(2) . 2_544
C15 N8 Ni2 131.5(2) . 2_544
C16 N9 C17 107.8(3) . .
C16 N9 Ni1 122.0(2) . .
C17 N9 Ni1 127.2(2) . .
N11 N10 C17 112.7(3) . .
C16 N11 N10 112.9(3) . .
C16 N11 C18 124.5(3) . .
N10 N11 C18 122.5(3) . .
O6 Ni1 N1 104.59(10) . .
O6 Ni1 O2 174.62(10) . .
N1 Ni1 O2 80.68(10) . .
O6 Ni1 N3 91.27(10) . .
N1 Ni1 N3 90.38(12) . .
O2 Ni1 N3 87.59(10) . .
O6 Ni1 O5 87.14(9) . .
N1 Ni1 O5 167.97(10) . .
O2 Ni1 O5 87.64(10) . .
N3 Ni1 O5 92.05(11) . .
O6 Ni1 N9 94.06(11) . .
N1 Ni1 N9 86.76(12) . .
O2 Ni1 N9 87.25(11) . .
N3 Ni1 N9 174.44(11) . .
O5 Ni1 N9 89.79(11) . .
O3 Ni2 O3 180.00(7) 3_675 .
O3 Ni2 N2 100.61(10) 3_675 .
O3 Ni2 N2 79.39(10) . .
O3 Ni2 N2 79.39(10) 3_675 3_675
O3 Ni2 N2 100.61(10) . 3_675
N2 Ni2 N2 180.00(6) . 3_675
O3 Ni2 N8 90.25(10) 3_675 4_676
O3 Ni2 N8 89.75(10) . 4_676
N2 Ni2 N8 90.23(11) . 4_676
N2 Ni2 N8 89.77(11) 3_675 4_676
O3 Ni2 N8 89.75(10) 3_675 2_554
O3 Ni2 N8 90.25(10) . 2_554
N2 Ni2 N8 89.77(11) . 2_554
N2 Ni2 N8 90.23(11) 3_675 2_554
N8 Ni2 N8 180.0 4_676 2_554
C1 O2 Ni1 114.4(2) . .
C5 O3 Ni2 116.5(2) . .
Ni1 O5 H5A 108.2 . .
Ni1 O5 H5C 108.4 . .
H5A O5 H5C 107.6 . .
Ni1 O6 H6A 137.0 . .
Ni1 O6 H6B 114.1 . .
H6A O6 H6B 107.7 . .

loop_
_geom_bond_atom_site_label_1
_geom_bond_atom_site_label_2
_geom_bond_distance
_geom_bond_site_symmetry_2
C1 O1 1.225(4) .
C1 O2 1.304(4) .
C1 C2 1.498(5) .
C2 N1 1.349(4) .
C2 C3 1.368(5) .
C3 C4 1.384(5) .
C3 H3 0.9300 .
C4 N2 1.355(5) .
C4 C5 1.494(5) .
C5 O4 1.244(4) .
C5 O3 1.265(4) .
C6 N4 1.315(5) .
C6 N3 1.347(5) .
C6 H6 0.9300 .
C7 N3 1.293(4) .
C7 N5 1.335(4) .
C7 H7 0.9300 .
C8 N5 1.427(5) .
C8 C9 1.502(5) .
C8 H8A 0.9700 .
C8 H8B 0.9700 .
C9 C10 1.500(5) .
C9 H9A 0.9700 .
C9 H9B 0.9700 .
C10 C11 1.537(5) .
C10 H10A 0.9700 .
C10 H10B 0.9700 .
C11 C12 1.490(5) .
C11 H11A 0.9700 .
C11 H11B 0.9700 .
C12 C13 1.505(5) .
C12 H12A 0.9700 .
C12 H12B 0.9700 .
C13 N6 1.481(4) .
C13 H13A 0.9700 .
C13 H13B 0.9700 .
C14 N8 1.326(4) .
C14 N6 1.326(4) .
C14 H14 0.9300 .
C15 N7 1.311(5) .
C15 N8 1.340(4) .
C15 H15 0.9300 .
C16 N11 1.233(4) .
C16 N9 1.429(5) .
C16 H16 0.9300 .
C17 N10 1.411(5) .
C17 N9 1.514(5) .
C17 H17 0.9300 .
C18 N11 1.458(4) .
C18 C19 1.480(5) .
C18 H18A 0.9700 .
C18 H18B 0.9700 .
C19 C20 1.514(5) .
C19 H19A 0.9700 .
C19 H19B 0.9700 .
C20 C20 1.520(7) 3_766
C20 H20A 0.9700 .
C20 H20B 0.9700 .
N1 N2 1.337(4) .
N1 Ni1 2.050(3) .
N2 Ni2 2.073(3) .
N3 Ni1 2.077(3) .
N4 N5 1.352(4) .
N6 N7 1.312(4) .
N8 Ni2 2.123(3) 2_544
N9 Ni1 2.131(3) .
N10 N11 1.349(4) .
Ni1 O6 1.992(2) .
Ni1 O2 2.066(2) .
Ni1 O5 2.092(3) .
Ni2 O3 2.059(2) 3_675
Ni2 O3 2.059(2) .
Ni2 N2 2.073(3) 3_675
Ni2 N8 2.123(3) 4_676
Ni2 N8 2.123(3) 2_554
O5 H5A 0.8500 .
O5 H5C 0.8500 .
O6 H6A 0.8500 .
O6 H6B 0.8500 .

loop_
_geom_hbond_atom_site_label_D
_geom_hbond_atom_site_label_H
_geom_hbond_atom_site_label_A
_geom_hbond_distance_DH
_geom_hbond_distance_HA
_geom_hbond_distance_DA
_geom_hbond_angle_DHA
_geom_hbond_site_symmetry_A
O5 H5C O3 0.85 2.58 3.281(3) 141.2 4_576
O5 H5C O4 0.85 2.41 2.833(3) 111.5 4_576
O6 H6A O2 0.85 2.03 2.746(3) 141.2 2_655
O6 H6B O3 0.85 1.80 2.650(3) 176.4 3_675
C7 H7 O2 0.93 2.51 2.970(4) 110.7 .
C7 H7 O4 0.93 2.46 3.185(4) 134.7 3_665
C8 H8B O4 0.97 2.48 3.331(4) 145.9 3_665
C13 H13B O1 0.97 2.56 3.263(4) 129.1 4_465
C14 H14 O1 0.93 2.30 3.079(4) 140.6 4_465
C16 H16 O2 0.93 2.56 2.941(4) 104.7 .
C20 H20A N4 0.97 2.60 3.424(4) 142.3 4_676
